data_7014460
loop_
_publ_author_name
'Duan, Hai-Bao'
'Zhao, Hai-Rong'
'Ren, Xiao-Ming'
'Zhou, Hong'
'Tian, Zheng-Fang'
'Jin, Wan-Qin'

_publ_section_title
;
 Inorganic-organic hybrid compounds based on face-sharing octahedral
 [PbI(3)](\\infty ) chains: self-assemblies, crystal structures, and
 ferroelectric, photoluminescence properties.
;
_journal_issue 8
_journal_name_full 'Dalton transactions (Cambridge, England : 2003)'
_journal_page_first 1672
_journal_page_last 1683
_journal_paper_doi 10.1039/c0dt00875c
_journal_volume 40
_journal_year 2011
_chemical_formula_sum 'C12 H10 Br I3 N2 Pb'
_chemical_formula_weight 850.02
_chemical_name_systematic
;
?
;
_space_group_IT_number 14
_symmetry_cell_setting monoclinic
_symmetry_space_group_name_Hall '-P 2ybc'
_symmetry_space_group_name_H-M 'P 1 21/c 1'
_atom_sites_solution_hydrogens geom
_atom_sites_solution_primary direct
_atom_sites_solution_secondary difmap
_audit_creation_method SHELXL-97
_cell_angle_alpha 90.00
_cell_angle_beta 113.115(3)
_cell_angle_gamma 90.00
_cell_formula_units_Z 4
_cell_length_a 12.2054(9)
_cell_length_b 8.1916(5)
_cell_length_c 20.1750(11)
_cell_measurement_reflns_used 1850
_cell_measurement_temperature 293(2)
_cell_measurement_theta_max 22.8870
_cell_measurement_theta_min 3.0196
_cell_volume 1855.2(2)
_computing_cell_refinement 'Bruker SMART'
_computing_data_collection 'Bruker SMART'
_computing_data_reduction 'Bruker SAINT'
_computing_structure_refinement 'SHELXL-97 (Sheldrick, 1997)'
_computing_structure_solution 'SHELXS-97 (Sheldrick, 1990)'
_diffrn_ambient_temperature 293(2)
_diffrn_measured_fraction_theta_full 0.998
_diffrn_measured_fraction_theta_max 0.998
_diffrn_measurement_device_type 'Smart CCD area detector'
_diffrn_measurement_method 'phi and omega scans'
_diffrn_radiation_monochromator graphite
_diffrn_radiation_source 'fine-focus sealed tube'
_diffrn_radiation_type MoK\a
_diffrn_radiation_wavelength 0.71073
_diffrn_reflns_av_R_equivalents 0.1199
_diffrn_reflns_av_sigmaI/netI 0.1068
_diffrn_reflns_limit_h_max 15
_diffrn_reflns_limit_h_min -14
_diffrn_reflns_limit_k_max 10
_diffrn_reflns_limit_k_min -9
_diffrn_reflns_limit_l_max 24
_diffrn_reflns_limit_l_min -19
_diffrn_reflns_number 10292
_diffrn_reflns_theta_full 26.00
_diffrn_reflns_theta_max 26.00
_diffrn_reflns_theta_min 1.81
_exptl_absorpt_coefficient_mu 16.230
_exptl_absorpt_correction_T_max 0.2937
_exptl_absorpt_correction_T_min 0.0700
_exptl_absorpt_correction_type multi-scan
_exptl_absorpt_process_details 'SADABS(Bruker, 2000)'
_exptl_crystal_colour yellow
_exptl_crystal_density_diffrn 3.043
_exptl_crystal_density_method 'not measured'
_exptl_crystal_description rod
_exptl_crystal_F_000 1488
_exptl_crystal_size_max 0.35
_exptl_crystal_size_mid 0.15
_exptl_crystal_size_min 0.10
_refine_diff_density_max 2.544
_refine_diff_density_min -2.314
_refine_diff_density_rms 0.339
_refine_ls_extinction_method none
_refine_ls_goodness_of_fit_ref 0.837
_refine_ls_hydrogen_treatment constr
_refine_ls_matrix_type full
_refine_ls_number_parameters 172
_refine_ls_number_reflns 3629
_refine_ls_number_restraints 1
_refine_ls_restrained_S_all 0.837
_refine_ls_R_factor_all 0.0867
_refine_ls_R_factor_gt 0.0534
_refine_ls_shift/su_max 0.001
_refine_ls_shift/su_mean 0.000
_refine_ls_structure_factor_coef Fsqd
_refine_ls_weighting_details 'calc w=1/[\s^2^(Fo^2^)+(0.0613P)^2^+0.0000P] where P=(Fo^2^+2Fc^2^)/3'
_refine_ls_weighting_scheme calc
_refine_ls_wR_factor_gt 0.1235
_refine_ls_wR_factor_ref 0.1333
_reflns_number_gt 2084
_reflns_number_total 3629
_reflns_threshold_expression >2sigma(I)
_cod_data_source_file C0DT00875C.TXT
_cod_data_source_block obr-780406
_cod_original_sg_symbol_H-M 'P 21/c'
_cod_database_code 7014460

loop_
_symmetry_equiv_pos_as_xyz
'x, y, z'
'-x, y+1/2, -z+1/2'
'-x, -y, -z'
'x, -y-1/2, z-1/2'

loop_
_atom_site_label
_atom_site_type_symbol
_atom_site_fract_x
_atom_site_fract_y
_atom_site_fract_z
_atom_site_U_iso_or_equiv
_atom_site_adp_type
_atom_site_occupancy
_atom_site_symmetry_multiplicity
_atom_site_calc_flag
_atom_site_refinement_flags
_atom_site_disorder_assembly
_atom_site_disorder_group
Pb1 Pb 0.99791(5) 1.03184(7) 0.75210(3) 0.0482(2) Uani 1 1 d U . .
I1 I 0.76520(9) 0.79434(12) 0.68206(5) 0.0555(3) Uani 1 1 d U . .
I2 I 1.05835(9) 0.77962(11) 0.88085(5) 0.0503(3) Uani 1 1 d . . .
I3 I 1.10383(9) 0.78965(11) 0.66687(5) 0.0502(3) Uani 1 1 d . . .
Br1 Br 0.64040(15) 0.2952(2) 0.62611(9) 0.0703(5) Uani 1 1 d . . .
C1 C 0.7242(17) 0.620(2) 0.8678(8) 0.063(5) Uani 1 1 d . . .
H1 H 0.7422 0.6689 0.8318 0.076 Uiso 1 1 calc R . .
C2 C 0.8048(16) 0.6226(19) 0.9383(10) 0.067(5) Uani 1 1 d . . .
H2 H 0.8779 0.6737 0.9493 0.080 Uiso 1 1 calc R . .
C3 C 0.7812(19) 0.554(2) 0.9910(10) 0.075(6) Uani 1 1 d . . .
H3 H 0.8345 0.5622 1.0388 0.090 Uiso 1 1 calc R . .
C4 C 0.679(2) 0.475(2) 0.9731(11) 0.092(7) Uani 1 1 d . . .
H4 H 0.6645 0.4188 1.0089 0.111 Uiso 1 1 calc R . .
C5 C 0.5907(18) 0.471(2) 0.9023(10) 0.073(5) Uani 1 1 d . . .
H5 H 0.5171 0.4212 0.8909 0.088 Uiso 1 1 calc R . .
C6 C 0.5553(12) 0.4805(16) 0.7341(7) 0.041(3) Uani 1 1 d . . .
H6 H 0.6286 0.4288 0.7467 0.050 Uiso 1 1 calc R . .
C7 C 0.4672(14) 0.4770(16) 0.6592(8) 0.046(4) Uani 1 1 d . . .
C8 C 0.4917(12) 0.3972(16) 0.6045(8) 0.044(3) Uani 1 1 d . . .
C9 C 0.4110(13) 0.3969(15) 0.5360(7) 0.045(3) Uani 1 1 d . . .
H9 H 0.4311 0.3513 0.5000 0.054 Uiso 1 1 calc R . .
C10 C 0.2991(16) 0.4630(19) 0.5181(9) 0.064(5) Uani 1 1 d . . .
H10 H 0.2414 0.4542 0.4715 0.077 Uiso 1 1 calc R . .
C11 C 0.2749(16) 0.5426(19) 0.5713(10) 0.069(5) Uani 1 1 d . . .
H11 H 0.2014 0.5931 0.5596 0.083 Uiso 1 1 calc R . .
C12 C 0.3582(15) 0.5481(18) 0.6415(9) 0.063(5) Uani 1 1 d . . .
H12 H 0.3399 0.6004 0.6768 0.075 Uiso 1 1 calc R . .
N1 N 0.6211(12) 0.5457(13) 0.8521(7) 0.047(3) Uani 1 1 d . . .
N2 N 0.5298(12) 0.5551(16) 0.7814(7) 0.063(4) Uani 1 1 d . . .

loop_
_atom_site_aniso_label
_atom_site_aniso_U_11
_atom_site_aniso_U_22
_atom_site_aniso_U_33
_atom_site_aniso_U_23
_atom_site_aniso_U_13
_atom_site_aniso_U_12
Pb1 0.0625(4) 0.0416(3) 0.0478(4) 0.0051(2) 0.0295(3) 0.0118(3)
I1 0.0503(6) 0.0614(6) 0.0544(6) 0.0046(5) 0.0201(5) -0.0022(5)
I2 0.0623(7) 0.0455(5) 0.0414(5) 0.0013(4) 0.0186(5) -0.0075(5)
I3 0.0634(7) 0.0393(5) 0.0665(7) 0.0027(5) 0.0455(5) 0.0023(5)
Br1 0.0572(11) 0.0985(14) 0.0601(10) -0.0179(9) 0.0283(9) 0.0201(9)
C1 0.101(15) 0.058(11) 0.046(10) 0.009(8) 0.046(10) 0.025(10)
C2 0.071(12) 0.054(11) 0.092(14) 0.008(10) 0.050(11) 0.015(9)
C3 0.108(18) 0.047(10) 0.065(13) -0.012(9) 0.028(12) 0.008(10)
C4 0.16(2) 0.067(13) 0.067(14) 0.016(10) 0.057(15) 0.014(14)
C5 0.099(16) 0.068(12) 0.066(12) 0.004(9) 0.046(12) -0.002(10)
C6 0.037(8) 0.049(8) 0.046(9) 0.011(7) 0.025(7) 0.014(6)
C7 0.063(11) 0.039(8) 0.048(9) -0.003(7) 0.032(8) -0.001(7)
C8 0.045(9) 0.034(7) 0.055(9) 0.008(7) 0.022(7) 0.003(6)
C9 0.055(10) 0.034(8) 0.041(8) 0.004(6) 0.013(7) 0.010(7)
C10 0.073(13) 0.060(10) 0.046(10) 0.011(8) 0.009(9) 0.012(9)
C11 0.058(12) 0.065(11) 0.084(13) 0.006(9) 0.027(10) 0.029(9)
C12 0.072(12) 0.053(10) 0.064(11) -0.001(8) 0.027(10) 0.029(9)
N1 0.059(9) 0.038(7) 0.051(8) -0.010(6) 0.029(7) 0.002(6)
N2 0.067(10) 0.066(9) 0.052(8) -0.011(7) 0.020(7) 0.010(7)

loop_
_atom_type_symbol
_atom_type_description
_atom_type_scat_dispersion_real
_atom_type_scat_dispersion_imag
_atom_type_scat_source
C C 0.0033 0.0016 'International Tables Vol C Tables 4.2.6.8 and 6.1.1.4'
H H 0.0000 0.0000 'International Tables Vol C Tables 4.2.6.8 and 6.1.1.4'
Br Br -0.2901 2.4595 'International Tables Vol C Tables 4.2.6.8 and 6.1.1.4'
I I -0.4742 1.8119 'International Tables Vol C Tables 4.2.6.8 and 6.1.1.4'
N N 0.0061 0.0033 'International Tables Vol C Tables 4.2.6.8 and 6.1.1.4'
Pb Pb -3.3944 10.1111 'International Tables Vol C Tables 4.2.6.8 and 6.1.1.4'

loop_
_geom_angle_atom_site_label_1
_geom_angle_atom_site_label_2
_geom_angle_atom_site_label_3
_geom_angle
_geom_angle_site_symmetry_1
_geom_angle_site_symmetry_3
_geom_angle_publ_flag
I2 Pb1 I3 91.35(3) . 2_756 ?
I2 Pb1 I3 91.32(3) . . ?
I3 Pb1 I3 176.93(3) 2_756 . ?
I2 Pb1 I2 177.99(3) . 2_756 ?
I3 Pb1 I2 90.63(3) 2_756 2_756 ?
I3 Pb1 I2 86.69(3) . 2_756 ?
I2 Pb1 I1 81.35(3) . . ?
I3 Pb1 I1 99.66(3) 2_756 . ?
I3 Pb1 I1 82.24(3) . . ?
I2 Pb1 I1 98.64(3) 2_756 . ?
I2 Pb1 I1 101.65(3) . 2_756 ?
I3 Pb1 I1 79.96(3) 2_756 2_756 ?
I3 Pb1 I1 98.02(3) . 2_756 ?
I2 Pb1 I1 78.38(3) 2_756 2_756 ?
I1 Pb1 I1 176.98(3) . 2_756 ?
Pb1 I1 Pb1 75.42(2) . 2_746 ?
Pb1 I2 Pb1 79.81(2) . 2_746 ?
Pb1 I3 Pb1 79.39(2) 2_746 . ?
N1 C1 C2 119.1(15) . . ?
N1 C1 H1 120.5 . . ?
C2 C1 H1 120.5 . . ?
C3 C2 C1 121.8(18) . . ?
C3 C2 H2 119.1 . . ?
C1 C2 H2 119.1 . . ?
C4 C3 C2 117.7(19) . . ?
C4 C3 H3 121.1 . . ?
C2 C3 H3 121.1 . . ?
C3 C4 C5 123.2(19) . . ?
C3 C4 H4 118.4 . . ?
C5 C4 H4 118.4 . . ?
N1 C5 C4 115.1(18) . . ?
N1 C5 H5 122.5 . . ?
C4 C5 H5 122.5 . . ?
N2 C6 C7 119.1(13) . . ?
N2 C6 H6 120.5 . . ?
C7 C6 H6 120.5 . . ?
C12 C7 C8 118.5(14) . . ?
C12 C7 C6 120.2(13) . . ?
C8 C7 C6 121.2(13) . . ?
C9 C8 C7 120.6(13) . . ?
C9 C8 Br1 119.1(10) . . ?
C7 C8 Br1 120.3(11) . . ?
C8 C9 C10 121.2(14) . . ?
C8 C9 H9 119.4 . . ?
C10 C9 H9 119.4 . . ?
C9 C10 C11 118.3(15) . . ?
C9 C10 H10 120.8 . . ?
C11 C10 H10 120.8 . . ?
C10 C11 C12 121.0(16) . . ?
C10 C11 H11 119.5 . . ?
C12 C11 H11 119.5 . . ?
C7 C12 C11 120.1(15) . . ?
C7 C12 H12 119.9 . . ?
C11 C12 H12 119.9 . . ?
C1 N1 C5 122.9(15) . . ?
C1 N1 N2 120.9(13) . . ?
C5 N1 N2 115.9(15) . . ?
C6 N2 N1 113.5(12) . . ?

loop_
_geom_bond_atom_site_label_1
_geom_bond_atom_site_label_2
_geom_bond_distance
_geom_bond_site_symmetry_2
_geom_bond_publ_flag
Pb1 I2 3.1711(11) . ?
Pb1 I3 3.2044(10) 2_756 ?
Pb1 I3 3.2109(10) . ?
Pb1 I2 3.2156(11) 2_756 ?
Pb1 I1 3.2708(12) . ?
Pb1 I1 3.4252(12) 2_756 ?
I1 Pb1 3.4252(12) 2_746 ?
I2 Pb1 3.2156(11) 2_746 ?
I3 Pb1 3.2044(10) 2_746 ?
Br1 C8 1.887(13) . ?
C1 N1 1.32(2) . ?
C1 C2 1.37(2) . ?
C1 H1 0.9300 . ?
C2 C3 1.33(2) . ?
C2 H2 0.9300 . ?
C3 C4 1.33(3) . ?
C3 H3 0.9300 . ?
C4 C5 1.41(3) . ?
C4 H4 0.9300 . ?
C5 N1 1.353(18) . ?
C5 H5 0.9300 . ?
C6 N2 1.271(16) . ?
C6 C7 1.472(18) . ?
C6 H6 0.9300 . ?
C7 C12 1.37(2) . ?
C7 C8 1.412(17) . ?
C8 C9 1.346(17) . ?
C9 C10 1.38(2) . ?
C9 H9 0.9300 . ?
C10 C11 1.38(2) . ?
C10 H10 0.9300 . ?
C11 C12 1.38(2) . ?
C11 H11 0.9300 . ?
C12 H12 0.9300 . ?
N1 N2 1.425(17) . ?

loop_
_geom_torsion_atom_site_label_1
_geom_torsion_atom_site_label_2
_geom_torsion_atom_site_label_3
_geom_torsion_atom_site_label_4
_geom_torsion
_geom_torsion_site_symmetry_1
_geom_torsion_site_symmetry_2
_geom_torsion_site_symmetry_3
_geom_torsion_site_symmetry_4
_geom_torsion_publ_flag
I2 Pb1 I1 Pb1 -46.88(2) . . . 2_746 ?
I3 Pb1 I1 Pb1 -136.78(3) 2_756 . . 2_746 ?
I3 Pb1 I1 Pb1 45.66(2) . . . 2_746 ?
I2 Pb1 I1 Pb1 131.09(3) 2_756 . . 2_746 ?
I1 Pb1 I1 Pb1 140.8(5) 2_756 . . 2_746 ?
I3 Pb1 I2 Pb1 149.42(3) 2_756 . . 2_746 ?
I3 Pb1 I2 Pb1 -32.09(3) . . . 2_746 ?
I2 Pb1 I2 Pb1 -40.1(8) 2_756 . . 2_746 ?
I1 Pb1 I2 Pb1 49.86(2) . . . 2_746 ?
I1 Pb1 I2 Pb1 -130.55(3) 2_756 . . 2_746 ?
I2 Pb1 I3 Pb1 32.26(3) . . . 2_746 ?
I3 Pb1 I3 Pb1 -177.2(4) 2_756 . . 2_746 ?
I2 Pb1 I3 Pb1 -148.02(3) 2_756 . . 2_746 ?
I1 Pb1 I3 Pb1 -48.83(2) . . . 2_746 ?
I1 Pb1 I3 Pb1 134.22(3) 2_756 . . 2_746 ?
N1 C1 C2 C3 -1(2) . . . . ?
C1 C2 C3 C4 3(3) . . . . ?
C2 C3 C4 C5 -5(3) . . . . ?
C3 C4 C5 N1 4(3) . . . . ?
N2 C6 C7 C12 -2(2) . . . . ?
N2 C6 C7 C8 179.3(13) . . . . ?
C12 C7 C8 C9 3(2) . . . . ?
C6 C7 C8 C9 -179.1(13) . . . . ?
C12 C7 C8 Br1 -179.4(11) . . . . ?
C6 C7 C8 Br1 -1.0(17) . . . . ?
C7 C8 C9 C10 -5(2) . . . . ?
Br1 C8 C9 C10 176.8(11) . . . . ?
C8 C9 C10 C11 6(2) . . . . ?
C9 C10 C11 C12 -4(2) . . . . ?
C8 C7 C12 C11 -1(2) . . . . ?
C6 C7 C12 C11 -179.0(14) . . . . ?
C10 C11 C12 C7 1(3) . . . . ?
C2 C1 N1 C5 0(2) . . . . ?
C2 C1 N1 N2 172.9(12) . . . . ?
C4 C5 N1 C1 -1(2) . . . . ?
C4 C5 N1 N2 -175.0(14) . . . . ?
C7 C6 N2 N1 178.4(12) . . . . ?
C1 N1 N2 C6 68.0(16) . . . . ?
C5 N1 N2 C6 -118.3(15) . . . . ?
